data_7154471
loop_
_publ_author_name
'Li, Gen'
'Feng, Xiangqing'
'Du, Haifeng'

_publ_section_title
;
 Palladium-catalyzed asymmetric allylic amination of racemic butadiene
 monoxide with isatin derivatives.
;
_journal_issue 20
_journal_name_full 'Organic &amp; biomolecular chemistry'
_journal_page_first 5826
_journal_page_last 5830
_journal_paper_doi 10.1039/c5ob00663e
_journal_volume 13
_journal_year 2015
_chemical_absolute_configuration ad
_chemical_formula_moiety 'C15 H10 Cl N3 O2'
_chemical_formula_sum 'C15 H10 Cl N3 O2'
_chemical_formula_weight 299.71
_chemical_melting_point 426.0(10)
_chemical_name_systematic mx3217
_chemical_properties_physical Heat-sensitive
_space_group_crystal_system orthorhombic
_space_group_IT_number 19
_space_group_name_Hall 'P 2ac 2ab'
_space_group_name_H-M_alt 'P 21 21 21'
_symmetry_space_group_name_Hall 'P 2ac 2ab'
_symmetry_space_group_name_H-M 'P 21 21 21'
_atom_sites_solution_hydrogens geom
_audit_creation_date 2014-07-23
_audit_creation_method
;
Olex2 1.2
(compiled 2013.12.10 svn.r2850 for OlexSys, GUI svn.r4736)
;
_audit_update_record
;
2014-12-05 deposited with the CCDC.
2015-04-16 downloaded from the CCDC.
;
_cell_angle_alpha 90
_cell_angle_beta 90
_cell_angle_gamma 90
_cell_formula_units_Z 8
_cell_length_a 7.052(2)
_cell_length_b 19.594(7)
_cell_length_c 19.706(7)
_cell_measurement_reflns_used 9197
_cell_measurement_temperature 173.1500
_cell_measurement_theta_max 27.4851
_cell_measurement_theta_min 1.0333
_cell_volume 2722.9(16)
_computing_cell_refinement 'CrystalClear (Rigaku Inc., 2007)'
_computing_data_collection 'CrystalClear (Rigaku Inc., 2007)'
_computing_data_reduction 'CrystalClear (Rigaku Inc., 2007)'
_computing_molecular_graphics 'Olex2 (Dolomanov et al., 2009)'
_computing_publication_material 'Olex2 (Dolomanov et al., 2009)'
_computing_structure_refinement 'SHELXL (Sheldrick, 2013)'
_computing_structure_solution
;
'SHELXS (Sheldrick, 2013)'
;
_diffrn_ambient_temperature 173.1500
_diffrn_detector_area_resol_mean 28.5714
_diffrn_measured_fraction_theta_full 0.994
_diffrn_measured_fraction_theta_max 0.983
_diffrn_measurement_device
;
Saturn724+ (2x2 bin mode)
;
_diffrn_measurement_device_details
;
AFC10: Fixed Chi 2 circle
;
_diffrn_measurement_device_type 'MM007-HF CCD(Saturn 724+)'
_diffrn_measurement_method '\w scans at fixed \c = 45\%'
_diffrn_orient_matrix_type d*Trek
_diffrn_orient_matrix_UB_11 -0.0347
_diffrn_orient_matrix_UB_12 -0.0437
_diffrn_orient_matrix_UB_13 0.1304
_diffrn_orient_matrix_UB_21 -0.0204
_diffrn_orient_matrix_UB_22 0.0457
_diffrn_orient_matrix_UB_23 0.0099
_diffrn_orient_matrix_UB_31 -0.0448
_diffrn_orient_matrix_UB_32 -0.0162
_diffrn_orient_matrix_UB_33 -0.0174
_diffrn_radiation_detector CCD
_diffrn_radiation_monochromator Confocal
_diffrn_radiation_type MoK\a
_diffrn_radiation_wavelength 0.71073
_diffrn_reflns_av_R_equivalents 0.0554
_diffrn_reflns_av_unetI/netI 0.0809
_diffrn_reflns_laue_measured_fraction_full 0.994
_diffrn_reflns_laue_measured_fraction_max 0.983
_diffrn_reflns_limit_h_max 8
_diffrn_reflns_limit_h_min -7
_diffrn_reflns_limit_k_max 13
_diffrn_reflns_limit_k_min -25
_diffrn_reflns_limit_l_max 25
_diffrn_reflns_limit_l_min -25
_diffrn_reflns_number 11312
_diffrn_reflns_point_group_measured_fraction_full 0.983
_diffrn_reflns_point_group_measured_fraction_max 0.967
_diffrn_reflns_theta_full 26.000
_diffrn_reflns_theta_max 27.508
_diffrn_reflns_theta_min 1.466
_diffrn_source 'Rotating Anode'
_diffrn_source_current 24.0000
_diffrn_source_power 1.2000
_diffrn_source_voltage 50.0000
_exptl_absorpt_coefficient_mu 0.288
_exptl_absorpt_correction_T_max 1.0000
_exptl_absorpt_correction_T_min 0.6340
_exptl_absorpt_correction_type multi-scan
_exptl_absorpt_process_details 'CrystalClear (Rigaku Inc., 2007)'
_exptl_crystal_colour red
_exptl_crystal_colour_primary red
_exptl_crystal_density_diffrn 1.462
_exptl_crystal_description plate
_exptl_crystal_F_000 1232
_exptl_crystal_recrystallization_method 'Re-crystallisation from solvent: hexane'
_exptl_crystal_size_max 0.21
_exptl_crystal_size_mid 0.13
_exptl_crystal_size_min 0.04
_refine_diff_density_max 0.359
_refine_diff_density_min -0.272
_refine_diff_density_rms 0.064
_refine_ls_abs_structure_details
;
 Flack x determined using 1517 quotients [(I+)-(I-)]/[(I+)+(I-)]
 (Parsons and Flack (2004), Acta Cryst. A60, s61).
;
_refine_ls_abs_structure_Flack 0.14(7)
_refine_ls_extinction_method none
_refine_ls_goodness_of_fit_ref 1.135
_refine_ls_hydrogen_treatment constr
_refine_ls_matrix_type full
_refine_ls_number_parameters 381
_refine_ls_number_reflns 6049
_refine_ls_number_restraints 0
_refine_ls_restrained_S_all 1.135
_refine_ls_R_factor_all 0.0917
_refine_ls_R_factor_gt 0.0766
_refine_ls_shift/su_max 0.000
_refine_ls_shift/su_mean 0.000
_refine_ls_structure_factor_coef Fsqd
_refine_ls_weighting_details 'w=1/[\s^2^(Fo^2^)+(0.0232P)^2^+2.5638P] where P=(Fo^2^+2Fc^2^)/3'
_refine_ls_weighting_scheme calc
_refine_ls_wR_factor_gt 0.1306
_refine_ls_wR_factor_ref 0.1400
_reflns_Friedel_coverage 0.731
_reflns_friedel_fraction_full 0.969
_reflns_friedel_fraction_max 0.945
_reflns_number_gt 5081
_reflns_number_total 6049
_reflns_threshold_expression 'I > 2\s(I)'
_cod_data_source_file c5ob00663e2.cif
_cod_data_source_block mx3217a
_cod_depositor_comments
;
The following automatic conversions were performed:

'_chemical_melting_point' value '425-427' was changed to '426.0(10)'
- the average value was taken and precision was estimated.

Automatic conversion script
Id: cif_fix_values 3271 2015-04-21 07:52:19Z andrius 

 Adding full bibliography for 7154471.cif.
;
_cod_original_cell_volume 2722.7(17)
_cod_database_code 7154471
_shelxl_version_number 2013-4
_shelx_space_group_comment
;
The symmetry employed for this shelxl refinement is uniquely defined
by the following loop, which should always be used as a source of
symmetry information in preference to the above space-group names.
They are only intended as comments.
;
_diffrn_number_total 3525
_olex2_refinement_description
;
1. Fixed Uiso
 At 1.2 times of:
  All C(H) groups, All C(H,H) groups
 At 1.5 times of:
  All O(H) groups
2.a Ternary CH refined with riding coordinates:
 C9(H9), C9A(H9A)
2.b Secondary CH2 refined with riding coordinates:
 C12(H12A,H12B), C12A(H12C,H12D)
2.c Aromatic/amide H refined with riding coordinates:
 C2(H2A), C4(H4), C5(H5), C10(H10), C2A(H2AB), C4A(H4A), C5A(H5A), C10A(H10A)
2.d X=CH2 refined with riding coordinates:
 C11(H11A,H11B), C11A(H11C,H11D)
2.e Idealised tetrahedral OH refined as rotating group:
 O2(H2), O2A(H2AA)
;

loop_
_space_group_symop_operation_xyz
'x, y, z'
'-x+1/2, -y, z+1/2'
'-x, y+1/2, -z+1/2'
'x+1/2, -y+1/2, -z'

loop_
_atom_site_label
_atom_site_type_symbol
_atom_site_fract_x
_atom_site_fract_y
_atom_site_fract_z
_atom_site_U_iso_or_equiv
_atom_site_adp_type
_atom_site_occupancy
_atom_site_site_symmetry_order
_atom_site_calc_flag
_atom_site_refinement_flags_posn
Cl1 Cl 0.4720(2) 0.39731(6) 0.88159(7) 0.0367(3) Uani 1 1 d .
O1 O 0.4726(7) 0.21413(17) 0.55246(18) 0.0354(10) Uani 1 1 d .
O2 O 0.1485(6) 0.3393(2) 0.5655(2) 0.0410(11) Uani 1 1 d .
H2 H 0.0792 0.3288 0.5337 0.062 Uiso 1 1 calc GR
N1 N 0.4640(7) 0.29480(19) 0.6385(2) 0.0251(10) Uani 1 1 d .
N2 N 0.4522(10) 0.0286(2) 0.7644(3) 0.0527(16) Uani 1 1 d .
N3 N 0.4901(8) 0.0475(2) 0.5503(2) 0.0395(13) Uani 1 1 d .
C1 C 0.4661(8) 0.2924(2) 0.7098(3) 0.0222(10) Uani 1 1 d .
C2 C 0.4704(8) 0.3465(2) 0.7545(3) 0.0258(11) Uani 1 1 d .
H2A H 0.4746 0.3915 0.7396 0.031 Uiso 1 1 calc R
C3 C 0.4683(8) 0.3303(2) 0.8228(3) 0.0254(11) Uani 1 1 d .
C4 C 0.4632(8) 0.2638(2) 0.8473(3) 0.0282(12) Uani 1 1 d .
H4 H 0.4617 0.2553 0.8937 0.034 Uiso 1 1 calc R
C5 C 0.4604(9) 0.2099(2) 0.8010(3) 0.0266(11) Uani 1 1 d .
H5 H 0.4565 0.1650 0.8163 0.032 Uiso 1 1 calc R
C6 C 0.4634(8) 0.2238(2) 0.7325(3) 0.0230(11) Uani 1 1 d .
C7 C 0.4651(8) 0.1818(2) 0.6722(3) 0.0235(11) Uani 1 1 d .
C8 C 0.4678(8) 0.2302(2) 0.6123(3) 0.0264(11) Uani 1 1 d .
C9 C 0.4673(8) 0.3588(2) 0.5986(3) 0.0255(11) Uani 1 1 d .
H9 H 0.4255 0.3954 0.6291 0.031 Uiso 1 1 calc R
C10 C 0.6656(8) 0.3757(3) 0.5778(3) 0.0312(13) Uani 1 1 d .
H10 H 0.7230 0.3476 0.5458 0.037 Uiso 1 1 calc R
C11 C 0.7635(8) 0.4265(3) 0.6008(3) 0.0418(17) Uani 1 1 d .
H11A H 0.7110 0.4558 0.6328 0.050 Uiso 1 1 calc R
H11B H 0.8865 0.4337 0.5853 0.050 Uiso 1 1 calc R
C12 C 0.3310(9) 0.3578(3) 0.5401(3) 0.0342(14) Uani 1 1 d .
H12A H 0.3254 0.4025 0.5189 0.041 Uiso 1 1 calc R
H12B H 0.3724 0.3250 0.5063 0.041 Uiso 1 1 calc R
C13 C 0.4674(9) 0.1132(2) 0.6639(3) 0.0272(11) Uani 1 1 d .
C14 C 0.4587(10) 0.0669(3) 0.7208(3) 0.0319(13) Uani 1 1 d .
C15 C 0.4770(8) 0.0797(2) 0.5985(3) 0.0276(12) Uani 1 1 d .
Cl1A Cl 0.0336(2) 0.58908(6) 0.86022(7) 0.0346(3) Uani 1 1 d .
O1A O 0.0466(7) 0.78908(18) 0.53994(19) 0.0362(10) Uani 1 1 d .
O2A O -0.2883(6) 0.6397(2) 0.5729(2) 0.0372(11) Uani 1 1 d .
H2AA H -0.3142 0.6454 0.5328 0.056 Uiso 1 1 calc GR
N1A N 0.0454(6) 0.7037(2) 0.6211(2) 0.0245(9) Uani 1 1 d .
N2A N -0.0307(10) 0.9581(2) 0.7647(3) 0.0481(15) Uani 1 1 d .
N3A N 0.0480(9) 0.9559(2) 0.5493(3) 0.0411(13) Uani 1 1 d .
C1A C 0.0387(8) 0.7012(2) 0.6927(3) 0.0230(11) Uani 1 1 d .
C2A C 0.0458(8) 0.6449(2) 0.7349(3) 0.0266(12) Uani 1 1 d .
H2AB H 0.0582 0.6008 0.7180 0.032 Uiso 1 1 calc R
C3A C 0.0333(8) 0.6580(2) 0.8044(3) 0.0244(11) Uani 1 1 d .
C4A C 0.0209(8) 0.7231(2) 0.8319(3) 0.0287(12) Uani 1 1 d .
H4A H 0.0161 0.7290 0.8787 0.034 Uiso 1 1 calc R
C5A C 0.0158(8) 0.7790(2) 0.7891(3) 0.0260(12) Uani 1 1 d .
H5A H 0.0049 0.8229 0.8065 0.031 Uiso 1 1 calc R
C6A C 0.0271(8) 0.7683(2) 0.7195(2) 0.0224(11) Uani 1 1 d .
C7A C 0.0284(8) 0.8139(2) 0.6615(3) 0.0239(11) Uani 1 1 d .
C8A C 0.0430(8) 0.7702(2) 0.5987(3) 0.0257(11) Uani 1 1 d .
C9A C 0.0542(8) 0.6453(2) 0.5730(3) 0.0277(12) Uani 1 1 d .
H9A H 0.0509 0.6653 0.5275 0.033 Uiso 1 1 calc R
C10A C 0.2416(8) 0.6091(3) 0.5785(3) 0.0323(14) Uani 1 1 d .
H10A H 0.3498 0.6352 0.5713 0.039 Uiso 1 1 calc R
C11A C 0.2676(9) 0.5445(3) 0.5923(3) 0.0443(17) Uani 1 1 d .
H11C H 0.1638 0.5162 0.5999 0.053 Uiso 1 1 calc R
H11D H 0.3898 0.5269 0.5946 0.053 Uiso 1 1 calc R
C12A C -0.1202(7) 0.6008(3) 0.5784(3) 0.0308(13) Uani 1 1 d .
H12C H -0.1177 0.5667 0.5426 0.037 Uiso 1 1 calc R
H12D H -0.1192 0.5770 0.6216 0.037 Uiso 1 1 calc R
C13A C 0.0183(8) 0.8832(2) 0.6583(3) 0.0262(12) Uani 1 1 d .
C14A C -0.0057(9) 0.9244(3) 0.7179(3) 0.0323(13) Uani 1 1 d .
C15A C 0.0337(8) 0.9213(3) 0.5958(3) 0.0292(12) Uani 1 1 d .

loop_
_atom_site_aniso_label
_atom_site_aniso_U_11
_atom_site_aniso_U_22
_atom_site_aniso_U_33
_atom_site_aniso_U_23
_atom_site_aniso_U_13
_atom_site_aniso_U_12
Cl1 0.0470(8) 0.0301(6) 0.0330(7) -0.0100(6) -0.0002(8) -0.0020(7)
O1 0.053(3) 0.0280(18) 0.025(2) -0.0011(15) 0.000(2) 0.005(2)
O2 0.034(2) 0.056(3) 0.033(3) 0.005(2) -0.002(2) -0.005(2)
N1 0.034(3) 0.0185(18) 0.023(2) 0.0006(16) -0.001(2) 0.003(2)
N2 0.088(5) 0.030(3) 0.040(3) 0.005(2) -0.004(4) -0.006(3)
N3 0.053(4) 0.028(2) 0.037(3) -0.002(2) -0.003(3) -0.001(3)
C1 0.019(2) 0.022(2) 0.026(3) 0.0001(19) 0.001(3) -0.001(2)
C2 0.028(3) 0.020(2) 0.029(3) 0.002(2) -0.001(3) -0.001(3)
C3 0.021(3) 0.026(2) 0.029(3) -0.006(2) 0.002(3) -0.003(2)
C4 0.027(3) 0.031(3) 0.027(3) 0.001(2) -0.003(3) 0.001(3)
C5 0.031(3) 0.021(2) 0.028(3) 0.003(2) 0.000(3) 0.003(3)
C6 0.019(3) 0.021(2) 0.029(3) 0.001(2) 0.001(3) 0.003(2)
C7 0.019(3) 0.024(2) 0.028(3) 0.001(2) 0.000(3) -0.001(2)
C8 0.031(3) 0.023(2) 0.026(3) 0.000(2) -0.001(3) 0.003(2)
C9 0.029(3) 0.020(2) 0.028(3) 0.0045(19) -0.001(3) 0.002(2)
C10 0.034(3) 0.030(3) 0.029(3) 0.004(3) 0.003(3) 0.000(2)
C11 0.030(3) 0.044(4) 0.051(5) 0.002(3) 0.004(3) 0.001(3)
C12 0.045(4) 0.029(3) 0.029(3) 0.002(3) -0.002(3) -0.001(3)
C13 0.029(3) 0.024(2) 0.028(3) 0.001(2) 0.000(3) -0.002(3)
C14 0.043(3) 0.022(2) 0.031(3) 0.000(2) 0.004(3) 0.001(3)
C15 0.032(3) 0.018(2) 0.033(3) 0.000(2) -0.004(3) 0.000(2)
Cl1A 0.0461(8) 0.0257(6) 0.0321(7) 0.0061(5) -0.0039(7) -0.0011(7)
O1A 0.056(3) 0.0281(19) 0.024(2) 0.0008(16) 0.002(2) -0.004(2)
O2A 0.031(2) 0.050(3) 0.031(2) -0.010(2) -0.0026(19) 0.0085(19)
N1A 0.028(2) 0.023(2) 0.023(2) -0.0027(17) 0.000(2) 0.001(2)
N2A 0.076(4) 0.029(2) 0.040(3) -0.003(2) 0.001(3) 0.007(3)
N3A 0.057(3) 0.029(2) 0.037(3) 0.003(2) 0.002(3) -0.004(3)
C1A 0.020(3) 0.024(2) 0.025(3) -0.0032(19) 0.000(2) -0.003(2)
C2A 0.027(3) 0.019(2) 0.034(3) -0.001(2) -0.001(3) -0.001(3)
C3A 0.023(3) 0.022(2) 0.028(3) 0.004(2) -0.002(3) 0.003(2)
C4A 0.032(3) 0.026(2) 0.028(3) -0.002(2) 0.000(3) -0.003(3)
C5A 0.026(3) 0.021(2) 0.031(3) -0.002(2) -0.001(3) -0.001(2)
C6A 0.022(3) 0.021(2) 0.025(3) -0.0013(19) 0.001(3) 0.001(2)
C7A 0.024(3) 0.023(2) 0.025(3) -0.0023(19) 0.002(3) 0.000(2)
C8A 0.026(3) 0.023(2) 0.028(3) -0.002(2) -0.003(3) -0.004(2)
C9A 0.031(3) 0.021(2) 0.031(3) -0.010(2) -0.001(3) -0.002(2)
C10A 0.026(3) 0.034(3) 0.036(4) -0.012(3) 0.004(3) -0.003(2)
C11A 0.035(4) 0.044(4) 0.054(5) 0.003(3) 0.004(3) 0.011(3)
C12A 0.029(3) 0.031(3) 0.032(3) -0.004(3) -0.003(3) 0.001(2)
C13A 0.031(3) 0.023(2) 0.024(3) -0.0035(19) 0.002(3) -0.001(2)
C14A 0.039(4) 0.022(2) 0.036(3) 0.000(2) -0.001(3) 0.002(3)
C15A 0.031(3) 0.025(2) 0.032(3) -0.006(2) -0.003(3) -0.003(3)

loop_
_atom_type_symbol
_atom_type_description
_atom_type_scat_dispersion_real
_atom_type_scat_dispersion_imag
_atom_type_scat_source
C C 0.0033 0.0016 'International Tables Vol C Tables 4.2.6.8 and 6.1.1.4'
H H 0.0000 0.0000 'International Tables Vol C Tables 4.2.6.8 and 6.1.1.4'
Cl Cl 0.1484 0.1585 'International Tables Vol C Tables 4.2.6.8 and 6.1.1.4'
N N 0.0061 0.0033 'International Tables Vol C Tables 4.2.6.8 and 6.1.1.4'
O O 0.0106 0.0060 'International Tables Vol C Tables 4.2.6.8 and 6.1.1.4'

loop_
_geom_angle_atom_site_label_1
_geom_angle_atom_site_label_2
_geom_angle_atom_site_label_3
_geom_angle
C1 N1 C9 124.0(4)
C8 N1 C1 110.3(4)
C8 N1 C9 125.7(4)
N1 C1 C6 110.4(4)
C2 C1 N1 127.8(4)
C2 C1 C6 121.8(5)
C1 C2 C3 116.5(5)
C2 C3 Cl1 118.1(4)
C2 C3 C4 123.6(5)
C4 C3 Cl1 118.3(4)
C3 C4 C5 118.9(5)
C6 C5 C4 119.4(5)
C1 C6 C7 106.2(4)
C5 C6 C1 119.9(5)
C5 C6 C7 134.0(5)
C6 C7 C8 106.6(4)
C13 C7 C6 131.6(5)
C13 C7 C8 121.8(5)
O1 C8 N1 127.2(5)
O1 C8 C7 126.3(4)
N1 C8 C7 106.5(4)
N1 C9 C10 110.4(4)
N1 C9 C12 112.7(4)
C10 C9 C12 113.0(5)
C11 C10 C9 125.0(6)
O2 C12 C9 108.1(5)
C7 C13 C14 121.9(5)
C7 C13 C15 123.9(5)
C14 C13 C15 114.1(4)
N2 C14 C13 177.9(6)
N3 C15 C13 173.2(5)
C1A N1A C9A 127.7(4)
C8A N1A C1A 110.7(4)
C8A N1A C9A 121.6(4)
N1A C1A C6A 110.1(4)
C2A C1A N1A 128.8(4)
C2A C1A C6A 121.1(5)
C1A C2A C3A 116.2(5)
C2A C3A Cl1A 118.4(4)
C4A C3A Cl1A 117.8(4)
C4A C3A C2A 123.8(5)
C5A C4A C3A 119.4(5)
C4A C5A C6A 118.7(4)
C1A C6A C7A 106.0(4)
C5A C6A C1A 120.7(4)
C5A C6A C7A 133.2(4)
C6A C7A C8A 107.3(4)
C13A C7A C6A 130.5(5)
C13A C7A C8A 122.2(5)
O1A C8A N1A 126.5(5)
O1A C8A C7A 127.5(4)
N1A C8A C7A 105.9(4)
N1A C9A C10A 110.7(4)
N1A C9A C12A 111.5(4)
C10A C9A C12A 116.0(4)
C11A C10A C9A 126.5(6)
O2A C12A C9A 111.4(4)
C7A C13A C14A 122.0(5)
C7A C13A C15A 123.4(5)
C14A C13A C15A 114.6(4)
N2A C14A C13A 177.6(7)
N3A C15A C13A 174.7(5)

loop_
_geom_bond_atom_site_label_1
_geom_bond_atom_site_label_2
_geom_bond_distance
Cl1 C3 1.752(5)
O1 C8 1.221(6)
O2 C12 1.428(7)
N1 C1 1.404(6)
N1 C8 1.367(6)
N1 C9 1.481(6)
N2 C14 1.142(7)
N3 C15 1.143(7)
C1 C2 1.379(7)
C1 C6 1.416(6)
C2 C3 1.383(7)
C3 C4 1.390(7)
C4 C5 1.395(7)
C5 C6 1.377(7)
C6 C7 1.446(7)
C7 C8 1.513(7)
C7 C13 1.356(6)
C9 C10 1.494(8)
C9 C12 1.502(8)
C10 C11 1.292(8)
C13 C14 1.443(7)
C13 C15 1.448(7)
Cl1A C3A 1.742(5)
O1A C8A 1.215(6)
O2A C12A 1.413(6)
N1A C1A 1.411(6)
N1A C8A 1.376(6)
N1A C9A 1.487(6)
N2A C14A 1.148(7)
N3A C15A 1.145(7)
C1A C2A 1.384(7)
C1A C6A 1.419(6)
C2A C3A 1.396(7)
C3A C4A 1.387(7)
C4A C5A 1.383(7)
C5A C6A 1.389(7)
C6A C7A 1.451(7)
C7A C8A 1.509(7)
C7A C13A 1.360(6)
C9A C10A 1.504(8)
C9A C12A 1.512(7)
C10A C11A 1.307(8)
C13A C14A 1.435(7)
C13A C15A 1.446(7)

loop_
_geom_hbond_atom_site_label_D
_geom_hbond_atom_site_label_H
_geom_hbond_atom_site_label_A
_geom_hbond_distance_DH
_geom_hbond_distance_HA
_geom_hbond_distance_DA
_geom_hbond_angle_DHA
_geom_hbond_site_symmetry_A
O2 H2 O1 0.82 2.04 2.834(6) 163.4 4_456
O2A H2AA O1A 0.82 2.16 2.873(6) 145.3 4_466

loop_
_geom_torsion_atom_site_label_1
_geom_torsion_atom_site_label_2
_geom_torsion_atom_site_label_3
_geom_torsion_atom_site_label_4
_geom_torsion
Cl1 C3 C4 C5 -180.0(5)
N1 C1 C2 C3 178.9(6)
N1 C1 C6 C5 -178.5(5)
N1 C1 C6 C7 1.6(7)
N1 C9 C10 C11 -110.9(6)
N1 C9 C12 O2 52.3(6)
C1 N1 C8 O1 -177.8(6)
C1 N1 C8 C7 2.1(6)
C1 N1 C9 C10 95.7(6)
C1 N1 C9 C12 -136.8(6)
C1 C2 C3 Cl1 -179.6(4)
C1 C2 C3 C4 0.4(9)
C1 C6 C7 C8 -0.3(6)
C1 C6 C7 C13 178.5(7)
C2 C1 C6 C5 1.6(9)
C2 C1 C6 C7 -178.3(5)
C2 C3 C4 C5 0.1(9)
C3 C4 C5 C6 0.2(9)
C4 C5 C6 C1 -1.1(9)
C4 C5 C6 C7 178.8(6)
C5 C6 C7 C8 179.8(7)
C5 C6 C7 C13 -1.3(12)
C6 C1 C2 C3 -1.2(9)
C6 C7 C8 O1 178.8(6)
C6 C7 C8 N1 -1.1(6)
C6 C7 C13 C14 3.3(11)
C6 C7 C13 C15 -177.2(6)
C8 N1 C1 C2 177.4(6)
C8 N1 C1 C6 -2.4(7)
C8 N1 C9 C10 -80.9(7)
C8 N1 C9 C12 46.5(7)
C8 C7 C13 C14 -178.0(6)
C8 C7 C13 C15 1.5(10)
C9 N1 C1 C2 0.3(9)
C9 N1 C1 C6 -179.5(5)
C9 N1 C8 O1 -0.7(10)
C9 N1 C8 C7 179.2(5)
C10 C9 C12 O2 178.3(4)
C12 C9 C10 C11 121.8(7)
C13 C7 C8 O1 -0.1(10)
C13 C7 C8 N1 179.9(6)
Cl1A C3A C4A C5A -178.5(4)
N1A C1A C2A C3A -179.1(6)
N1A C1A C6A C5A 179.0(5)
N1A C1A C6A C7A -0.5(7)
N1A C9A C10A C11A 122.8(7)
N1A C9A C12A O2A 51.8(6)
C1A N1A C8A O1A -179.7(6)
C1A N1A C8A C7A -1.5(6)
C1A N1A C9A C10A -68.2(7)
C1A N1A C9A C12A 62.5(7)
C1A C2A C3A Cl1A 177.9(4)
C1A C2A C3A C4A -2.2(9)
C1A C6A C7A C8A -0.4(6)
C1A C6A C7A C13A 179.3(7)
C2A C1A C6A C5A -2.3(9)
C2A C1A C6A C7A 178.2(5)
C2A C3A C4A C5A 1.6(9)
C3A C4A C5A C6A -1.3(9)
C4A C5A C6A C1A 1.6(9)
C4A C5A C6A C7A -179.1(6)
C5A C6A C7A C8A -179.8(7)
C5A C6A C7A C13A -0.1(12)
C6A C1A C2A C3A 2.5(9)
C6A C7A C8A O1A 179.3(6)
C6A C7A C8A N1A 1.2(6)
C6A C7A C13A C14A -3.1(11)
C6A C7A C13A C15A 175.9(6)
C8A N1A C1A C2A -177.3(6)
C8A N1A C1A C6A 1.3(7)
C8A N1A C9A C10A 111.7(6)
C8A N1A C9A C12A -117.6(6)
C8A C7A C13A C14A 176.6(6)
C8A C7A C13A C15A -4.4(10)
C9A N1A C1A C2A 2.7(10)
C9A N1A C1A C6A -178.7(5)
C9A N1A C8A O1A 0.4(9)
C9A N1A C8A C7A 178.5(5)
C10A C9A C12A O2A 179.7(5)
C12A C9A C10A C11A -5.5(9)
C13A C7A C8A O1A -0.4(10)
C13A C7A C8A N1A -178.5(6)
